data_8102329
loop_
_publ_author_name
'Alexander Schw\"arzler'
'Klaus Wurst'
'Gerhard Laus'
'G\"unther Bonn'
'Herwig Schottenberger'

_publ_section_title
;
 Crystal structure of bis(cobaltocenium) sulfate tetrahydrate,
 [(C5H5)2Co]2(SO4) &#x00B7; 4H2O
;
_journal_issue 4
_journal_name_full 'Zeitschrift f\"ur Kristallographie - New Crystal Structures'
_journal_page_first 421
_journal_volume 223
_journal_year 2008
_chemical_formula_sum 'C20 H28 Co2 O8 S'
_chemical_formula_weight 546.34
_space_group_IT_number 61
_symmetry_cell_setting orthorhombic
_symmetry_space_group_name_Hall '-P 2ac 2ab'
_symmetry_space_group_name_H-M 'P b c a'
_atom_sites_solution_hydrogens geom
_atom_sites_solution_primary direct
_atom_sites_solution_secondary difmap
_audit_creation_method SHELXL-97
_cell_angle_alpha 90.00
_cell_angle_beta 90.00
_cell_angle_gamma 90.00
_cell_formula_units_Z 8
_cell_length_a 13.7544(3)
_cell_length_b 15.1793(4)
_cell_length_c 21.6466(4)
_cell_measurement_reflns_used 39768
_cell_measurement_temperature 233(2)
_cell_measurement_theta_max 25.0
_cell_measurement_theta_min 1.0
_cell_volume 4519.42(18)
_computing_data_collection COLLECT
_computing_data_reduction 'DENZO and SCALEPACK'
_computing_structure_refinement 'SHELXL-97 (Sheldrick, 1997)'
_computing_structure_solution 'SHELXS-97 (Sheldrick, 1997)'
_diffrn_ambient_temperature 233(2)
_diffrn_measured_fraction_theta_full 0.998
_diffrn_measured_fraction_theta_max 0.998
_diffrn_measurement_device_type 'Nonius KappaCCD'
_diffrn_measurement_method 'phi- and omega-scans'
_diffrn_radiation_monochromator graphite
_diffrn_radiation_source 'fine-focus sealed tube'
_diffrn_radiation_type MoK\a
_diffrn_radiation_wavelength 0.71073
_diffrn_reflns_av_R_equivalents 0.0455
_diffrn_reflns_av_sigmaI/netI 0.0261
_diffrn_reflns_limit_h_max 16
_diffrn_reflns_limit_h_min -16
_diffrn_reflns_limit_k_max 18
_diffrn_reflns_limit_k_min -18
_diffrn_reflns_limit_l_max 25
_diffrn_reflns_limit_l_min -25
_diffrn_reflns_number 25536
_diffrn_reflns_theta_full 25.00
_diffrn_reflns_theta_max 25.00
_diffrn_reflns_theta_min 1.88
_diffrn_standards_number 0
_exptl_absorpt_coefficient_mu 1.604
_exptl_absorpt_correction_type none
_exptl_crystal_colour brown
_exptl_crystal_density_diffrn 1.606
_exptl_crystal_density_method 'not measured'
_exptl_crystal_description plate
_exptl_crystal_F_000 2256
_exptl_crystal_size_max 0.25
_exptl_crystal_size_mid 0.11
_exptl_crystal_size_min 0.04
_refine_diff_density_max 0.384
_refine_diff_density_min -0.368
_refine_diff_density_rms 0.053
_refine_ls_extinction_method none
_refine_ls_goodness_of_fit_ref 1.045
_refine_ls_hydrogen_treatment mixed
_refine_ls_matrix_type full
_refine_ls_number_parameters 339
_refine_ls_number_reflns 3978
_refine_ls_number_restraints 12
_refine_ls_restrained_S_all 1.048
_refine_ls_R_factor_all 0.0461
_refine_ls_R_factor_gt 0.0364
_refine_ls_shift/su_max 0.002
_refine_ls_shift/su_mean 0.000
_refine_ls_structure_factor_coef Fsqd
_refine_ls_weighting_details 'calc w=1/[\s^2^(Fo^2^)+(0.0278P)^2^+5.0447P] where P=(Fo^2^+2Fc^2^)/3'
_refine_ls_weighting_scheme calc
_refine_ls_wR_factor_gt 0.0775
_refine_ls_wR_factor_ref 0.0808
_reflns_number_gt 3394
_reflns_number_total 3978
_reflns_threshold_expression >2sigma(I)
_cod_data_source_file 1267-2369.cff
_cod_data_source_block s241
_cod_original_sg_symbol_H-M Pbca
_cod_database_code 8102329
_publ_section_refinement 'constr, refined at O5-O8 (bond restraints)'

loop_
_symmetry_equiv_pos_as_xyz
'x, y, z'
'-x+1/2, -y, z+1/2'
'-x, y+1/2, -z+1/2'
'x+1/2, -y+1/2, -z'
'-x, -y, -z'
'x-1/2, y, -z-1/2'
'x, -y-1/2, z-1/2'
'-x-1/2, y-1/2, z'

loop_
_atom_site_label
_atom_site_type_symbol
_atom_site_fract_x
_atom_site_fract_y
_atom_site_fract_z
_atom_site_U_iso_or_equiv
_atom_site_adp_type
_atom_site_occupancy
_atom_site_symmetry_multiplicity
_atom_site_calc_flag
_atom_site_refinement_flags
_atom_site_disorder_assembly
_atom_site_disorder_group
Co1 Co 0.10370(3) 0.51294(2) 0.216230(17) 0.03852(12) Uani 1 1 d . . .
Co2 Co 0.22051(3) 0.72650(2) 0.451754(16) 0.03730(12) Uani 1 1 d . . .
S1 S 0.1027(3) 0.8270(3) 0.1582(2) 0.0574(7) Uani 0.67 1 d P A 1
O1 O 0.0141(6) 0.8168(5) 0.1210(4) 0.113(2) Uani 0.67 1 d P A 1
O2 O 0.1375(3) 0.9148(2) 0.15215(17) 0.1224(13) Uani 1 1 d . A 1
O3 O 0.1755(3) 0.7642(2) 0.13182(14) 0.1122(11) Uani 1 1 d . A 1
O4 O 0.0875(7) 0.8065(5) 0.2221(3) 0.113(3) Uani 0.67 1 d P A 1
C1 C 0.0512(3) 0.5694(2) 0.13893(15) 0.0578(9) Uani 1 1 d . B 1
H1 H 0.0585 0.6285 0.1267 0.069 Uiso 1 1 calc . C 1
C2 C 0.1142(3) 0.5012(3) 0.12411(14) 0.0627(10) Uani 1 1 d . B 1
H2 H 0.1719 0.5054 0.1011 0.075 Uiso 1 1 calc . D 1
C3 C 0.0742(4) 0.4238(2) 0.15060(18) 0.0832(14) Uani 1 1 d . B 1
H3 H 0.0998 0.3666 0.1477 0.100 Uiso 1 1 calc . E 1
C4 C -0.0107(3) 0.4487(3) 0.18189(17) 0.0818(14) Uani 1 1 d . B 1
H4 H -0.0521 0.4111 0.2043 0.098 Uiso 1 1 calc . F 1
C5 C -0.0227(3) 0.5371(3) 0.17410(17) 0.0704(11) Uani 1 1 d . B 1
H5 H -0.0741 0.5706 0.1905 0.084 Uiso 1 1 calc . G 1
C6 C 0.1685(4) 0.6085(3) 0.2651(2) 0.0851(13) Uani 1 1 d . B 1
H6 H 0.1703 0.6687 0.2550 0.102 Uiso 1 1 calc . H 1
C7 C 0.2349(3) 0.5469(4) 0.24845(19) 0.0830(13) Uani 1 1 d . B 1
H7 H 0.2903 0.5575 0.2241 0.100 Uiso 1 1 calc . I 1
C8 C 0.2089(3) 0.4669(3) 0.27234(19) 0.0810(12) Uani 1 1 d . B 1
H8 H 0.2440 0.4142 0.2677 0.097 Uiso 1 1 calc . J 1
C9 C 0.1230(3) 0.4763(4) 0.30438(17) 0.0841(14) Uani 1 1 d . B 1
H9 H 0.0888 0.4314 0.3249 0.101 Uiso 1 1 calc . K 1
C10 C 0.0961(3) 0.5658(5) 0.30061(18) 0.0969(17) Uani 1 1 d . B 1
H10 H 0.0407 0.5920 0.3182 0.116 Uiso 1 1 calc . L 1
C11 C 0.2289(3) 0.5937(2) 0.4514(2) 0.0740(11) Uani 1 1 d . M 1
H11 H 0.1778 0.5545 0.4426 0.089 Uiso 1 1 calc . N 1
C12 C 0.2926(3) 0.6287(3) 0.40893(16) 0.0648(10) Uani 1 1 d . M 1
H12 H 0.2923 0.6173 0.3662 0.078 Uiso 1 1 calc . O 1
C13 C 0.3581(2) 0.6840(3) 0.43976(16) 0.0632(9) Uani 1 1 d . M 1
H13 H 0.4093 0.7159 0.4218 0.076 Uiso 1 1 calc . P 1
C14 C 0.3328(3) 0.6826(3) 0.50284(15) 0.0620(9) Uani 1 1 d . M 1
H14 H 0.3638 0.7139 0.5347 0.074 Uiso 1 1 calc . Q 1
C15 C 0.2532(3) 0.6264(3) 0.50953(17) 0.0711(11) Uani 1 1 d . M 1
H15 H 0.2215 0.6128 0.5468 0.085 Uiso 1 1 calc . R 1
C16 C 0.0842(3) 0.7614(3) 0.4282(2) 0.0715(11) Uani 1 1 d . M 1
H16 H 0.0330 0.7235 0.4172 0.086 Uiso 1 1 calc . S 1
C17 C 0.1505(3) 0.7990(3) 0.38771(16) 0.0738(12) Uani 1 1 d . M 1
H17 H 0.1528 0.7903 0.3447 0.089 Uiso 1 1 calc . T 1
C18 C 0.2129(3) 0.8519(2) 0.4220(2) 0.0782(12) Uani 1 1 d . M 1
H18 H 0.2646 0.8855 0.4061 0.094 Uiso 1 1 calc . U 1
C19 C 0.1856(3) 0.8465(2) 0.48415(18) 0.0716(11) Uani 1 1 d . M 1
H19 H 0.2157 0.8762 0.5171 0.086 Uiso 1 1 calc . V 1
C20 C 0.1065(3) 0.7899(3) 0.48883(17) 0.0681(10) Uani 1 1 d . M 1
H20 H 0.0740 0.7736 0.5253 0.082 Uiso 1 1 calc . W 1
O5 O -0.0440(4) 0.9339(4) 0.0361(3) 0.1503(17) Uani 1 1 d D X 1
H5A H -0.030(2) 0.8851(15) 0.0587(12) 0.039(9) Uiso 1 1 d D Y 1
H5B H -0.049(11) 0.915(4) -0.0013(13) 0.40(9) Uiso 1 1 d D Z 1
O6 O 0.1288(4) 1.0584(3) 0.08256(19) 0.1367(15) Uani 1 1 d D A 1
H6A H 0.127(2) 1.0132(14) 0.1113(11) 0.042(8) Uiso 1 1 d D B 1
H6B H 0.116(4) 1.1042(16) 0.1065(17) 0.109(19) Uiso 1 1 d D C 1
O7 O 0.3571(3) 0.7110(2) 0.14853(17) 0.0960(9) Uani 1 1 d D D 1
H7A H 0.2960(16) 0.729(2) 0.1475(16) 0.056(11) Uiso 1 1 d D E 1
H7B H 0.356(3) 0.6588(17) 0.133(2) 0.104(18) Uiso 1 1 d D F 1
O8 O 0.3767(3) 0.7312(3) 0.2775(2) 0.1136(12) Uani 1 1 d D G 1
H8A H 0.4354(19) 0.753(3) 0.2843(18) 0.106(18) Uiso 1 1 d D H 1
H8B H 0.380(3) 0.722(4) 0.2364(10) 0.13(2) Uiso 1 1 d D I 1
S1A S 0.1318(8) 0.8176(7) 0.1744(5) 0.083(3) Uani 0.33 1 d P J 2
O1A O 0.0255(15) 0.7988(13) 0.1645(10) 0.153(9) Uani 0.33 1 d P J 2
O4A O 0.1632(12) 0.8085(8) 0.2354(6) 0.104(4) Uani 0.33 1 d P J 2

loop_
_atom_site_aniso_label
_atom_site_aniso_U_11
_atom_site_aniso_U_22
_atom_site_aniso_U_33
_atom_site_aniso_U_23
_atom_site_aniso_U_13
_atom_site_aniso_U_12
Co1 0.0369(2) 0.0456(2) 0.0331(2) -0.00077(17) -0.00554(16) -0.00286(17)
Co2 0.0339(2) 0.0459(2) 0.0322(2) -0.00119(16) 0.00083(15) 0.00493(16)
S1 0.075(2) 0.0398(12) 0.0570(17) -0.0029(11) 0.0139(13) 0.0023(12)
O1 0.087(4) 0.099(5) 0.154(6) -0.034(5) -0.021(5) -0.020(3)
O2 0.161(3) 0.0668(19) 0.139(3) 0.016(2) -0.032(3) -0.038(2)
O3 0.142(3) 0.120(3) 0.0746(19) -0.0090(19) 0.028(2) 0.044(2)
O4 0.189(8) 0.097(4) 0.052(3) 0.007(3) 0.042(5) 0.046(6)
C1 0.079(2) 0.0497(19) 0.0445(17) 0.0065(15) -0.0180(17) 0.0037(18)
C2 0.063(2) 0.090(3) 0.0351(17) -0.0067(17) 0.0001(15) 0.007(2)
C3 0.152(4) 0.0431(19) 0.055(2) -0.0162(18) -0.043(3) 0.020(2)
C4 0.093(3) 0.106(3) 0.046(2) 0.004(2) -0.021(2) -0.057(3)
C5 0.047(2) 0.108(3) 0.057(2) 0.000(2) -0.0131(17) 0.011(2)
C6 0.112(4) 0.077(3) 0.066(3) -0.015(2) -0.037(3) -0.022(3)
C7 0.056(2) 0.129(4) 0.064(2) 0.010(3) -0.0225(19) -0.036(3)
C8 0.070(3) 0.110(3) 0.064(2) 0.012(2) -0.033(2) 0.012(2)
C9 0.084(3) 0.129(4) 0.0388(19) 0.023(2) -0.021(2) -0.041(3)
C10 0.070(3) 0.175(5) 0.045(2) -0.051(3) -0.008(2) 0.011(3)
C11 0.067(2) 0.050(2) 0.105(3) -0.005(2) -0.008(2) 0.0119(18)
C12 0.057(2) 0.083(3) 0.054(2) -0.0261(19) -0.0121(17) 0.0317(19)
C13 0.0334(16) 0.090(3) 0.066(2) 0.000(2) 0.0043(15) 0.0126(17)
C14 0.054(2) 0.085(3) 0.0471(19) -0.0115(18) -0.0173(16) 0.0222(19)
C15 0.078(3) 0.073(2) 0.062(2) 0.026(2) 0.008(2) 0.026(2)
C16 0.0426(19) 0.079(3) 0.093(3) -0.011(2) -0.0185(19) 0.0211(18)
C17 0.092(3) 0.081(3) 0.048(2) 0.007(2) -0.009(2) 0.041(2)
C18 0.104(3) 0.049(2) 0.082(3) 0.015(2) 0.018(3) 0.008(2)
C19 0.087(3) 0.057(2) 0.071(3) -0.0227(19) -0.009(2) 0.022(2)
C20 0.058(2) 0.084(3) 0.063(2) 0.000(2) 0.0159(18) 0.031(2)
O5 0.125(3) 0.195(5) 0.131(4) -0.007(4) -0.039(3) 0.024(3)
O6 0.200(5) 0.093(3) 0.117(3) 0.009(3) 0.000(3) -0.009(3)
O7 0.103(3) 0.080(2) 0.104(3) 0.007(2) -0.003(2) -0.022(2)
O8 0.133(3) 0.093(2) 0.116(3) 0.017(2) -0.028(2) -0.038(2)
S1A 0.101(6) 0.053(3) 0.094(7) 0.005(3) 0.017(4) -0.001(3)
O1A 0.118(15) 0.118(11) 0.22(2) 0.002(16) 0.070(18) -0.040(10)
O4A 0.183(13) 0.071(6) 0.059(7) -0.007(5) 0.010(8) 0.008(9)

loop_
_atom_type_symbol
_atom_type_description
_atom_type_scat_dispersion_real
_atom_type_scat_dispersion_imag
_atom_type_scat_source
C C 0.0033 0.0016 'International Tables Vol C Tables 4.2.6.8 and 6.1.1.4'
H H 0.0000 0.0000 'International Tables Vol C Tables 4.2.6.8 and 6.1.1.4'
O O 0.0106 0.0060 'International Tables Vol C Tables 4.2.6.8 and 6.1.1.4'
S S 0.1246 0.1234 'International Tables Vol C Tables 4.2.6.8 and 6.1.1.4'
Co Co 0.3494 0.9721 'International Tables Vol C Tables 4.2.6.8 and 6.1.1.4'

loop_
_geom_angle_atom_site_label_1
_geom_angle_atom_site_label_2
_geom_angle_atom_site_label_3
_geom_angle
_geom_angle_site_symmetry_1
_geom_angle_site_symmetry_3
_geom_angle_publ_flag
C4 Co1 C5 39.89(18) . . ?
C4 Co1 C10 119.7(2) . . ?
C5 Co1 C10 107.35(17) . . ?
C4 Co1 C7 165.2(2) . . ?
C5 Co1 C7 153.7(2) . . ?
C10 Co1 C7 68.00(18) . . ?
C4 Co1 C3 41.05(18) . . ?
C5 Co1 C3 67.89(17) . . ?
C10 Co1 C3 155.4(2) . . ?
C7 Co1 C3 127.1(2) . . ?
C4 Co1 C6 154.3(2) . . ?
C5 Co1 C6 119.7(2) . . ?
C10 Co1 C6 41.4(2) . . ?
C7 Co1 C6 39.56(18) . . ?
C3 Co1 C6 162.4(2) . . ?
C4 Co1 C9 108.88(16) . . ?
C5 Co1 C9 126.93(18) . . ?
C10 Co1 C9 41.3(2) . . ?
C7 Co1 C9 67.69(17) . . ?
C3 Co1 C9 120.95(19) . . ?
C6 Co1 C9 68.85(18) . . ?
C4 Co1 C2 69.08(15) . . ?
C5 Co1 C2 67.99(15) . . ?
C10 Co1 C2 161.4(2) . . ?
C7 Co1 C2 107.72(16) . . ?
C3 Co1 C2 41.40(16) . . ?
C6 Co1 C2 123.86(18) . . ?
C9 Co1 C2 155.7(2) . . ?
C4 Co1 C1 67.40(15) . . ?
C5 Co1 C1 39.69(15) . . ?
C10 Co1 C1 124.7(2) . . ?
C7 Co1 C1 120.19(17) . . ?
C3 Co1 C1 68.02(14) . . ?
C6 Co1 C1 106.87(16) . . ?
C9 Co1 C1 163.0(2) . . ?
C2 Co1 C1 40.38(14) . . ?
C4 Co1 C8 128.5(2) . . ?
C5 Co1 C8 164.66(19) . . ?
C10 Co1 C8 68.02(19) . . ?
C7 Co1 C8 39.79(18) . . ?
C3 Co1 C8 109.82(18) . . ?
C6 Co1 C8 67.22(19) . . ?
C9 Co1 C8 40.08(18) . . ?
C2 Co1 C8 121.10(17) . . ?
C1 Co1 C8 154.97(18) . . ?
C20 Co2 C19 40.51(16) . . ?
C20 Co2 C18 68.55(17) . . ?
C19 Co2 C18 40.73(16) . . ?
C20 Co2 C12 157.39(18) . . ?
C19 Co2 C12 161.30(19) . . ?
C18 Co2 C12 125.17(17) . . ?
C20 Co2 C14 122.57(15) . . ?
C19 Co2 C14 106.94(15) . . ?
C18 Co2 C14 121.94(19) . . ?
C12 Co2 C14 68.32(13) . . ?
C20 Co2 C16 41.19(16) . . ?
C19 Co2 C16 68.12(16) . . ?
C18 Co2 C16 67.77(18) . . ?
C12 Co2 C16 122.48(15) . . ?
C14 Co2 C16 160.10(17) . . ?
C20 Co2 C17 68.90(15) . . ?
C19 Co2 C17 68.35(16) . . ?
C18 Co2 C17 40.37(17) . . ?
C12 Co2 C17 108.76(15) . . ?
C14 Co2 C17 157.72(19) . . ?
C16 Co2 C17 40.31(17) . . ?
C20 Co2 C13 159.76(16) . . ?
C19 Co2 C13 123.99(17) . . ?
C18 Co2 C13 108.07(17) . . ?
C12 Co2 C13 40.68(15) . . ?
C14 Co2 C13 40.95(14) . . ?
C16 Co2 C13 157.75(16) . . ?
C17 Co2 C13 122.32(16) . . ?
C20 Co2 C11 121.66(18) . . ?
C19 Co2 C11 156.92(18) . . ?
C18 Co2 C11 161.07(18) . . ?
C12 Co2 C11 39.92(16) . . ?
C14 Co2 C11 68.15(16) . . ?
C16 Co2 C11 108.37(16) . . ?
C17 Co2 C11 124.74(18) . . ?
C13 Co2 C11 68.04(16) . . ?
C20 Co2 C15 106.69(15) . . ?
C19 Co2 C15 121.28(17) . . ?
C18 Co2 C15 157.22(19) . . ?
C12 Co2 C15 67.66(16) . . ?
C14 Co2 C15 40.49(16) . . ?
C16 Co2 C15 124.22(18) . . ?
C17 Co2 C15 160.7(2) . . ?
C13 Co2 C15 68.26(15) . . ?
C11 Co2 C15 40.39(16) . . ?
O2 S1 O4 109.9(5) . . ?
O2 S1 O1 109.2(4) . . ?
O4 S1 O1 112.6(6) . . ?
O2 S1 O3 109.7(4) . . ?
O4 S1 O3 109.1(4) . . ?
O1 S1 O3 106.2(5) . . ?
C5 C1 C2 109.0(3) . . ?
C5 C1 Co1 69.49(19) . . ?
C2 C1 Co1 69.54(18) . . ?
C1 C2 C3 106.4(3) . . ?
C1 C2 Co1 70.07(18) . . ?
C3 C2 Co1 69.15(19) . . ?
C4 C3 C2 107.2(3) . . ?
C4 C3 Co1 69.2(2) . . ?
C2 C3 Co1 69.45(19) . . ?
C5 C4 C3 107.8(3) . . ?
C5 C4 Co1 70.1(2) . . ?
C3 C4 Co1 69.8(2) . . ?
C1 C5 C4 109.5(4) . . ?
C1 C5 Co1 70.82(19) . . ?
C4 C5 Co1 70.0(2) . . ?
C7 C6 C10 107.6(4) . . ?
C7 C6 Co1 70.1(2) . . ?
C10 C6 Co1 69.0(2) . . ?
C6 C7 C8 109.6(4) . . ?
C6 C7 Co1 70.3(2) . . ?
C8 C7 Co1 70.6(2) . . ?
C7 C8 C9 108.8(4) . . ?
C7 C8 Co1 69.6(2) . . ?
C9 C8 Co1 69.6(2) . . ?
C8 C9 C10 107.2(4) . . ?
C8 C9 Co1 70.3(2) . . ?
C10 C9 Co1 69.1(2) . . ?
C9 C10 C6 106.7(4) . . ?
C9 C10 Co1 69.7(2) . . ?
C6 C10 Co1 69.6(2) . . ?
C12 C11 C15 108.2(3) . . ?
C12 C11 Co2 69.8(2) . . ?
C15 C11 Co2 69.8(2) . . ?
C11 C12 C13 108.8(3) . . ?
C11 C12 Co2 70.3(2) . . ?
C13 C12 Co2 69.85(19) . . ?
C12 C13 C14 107.1(3) . . ?
C12 C13 Co2 69.48(18) . . ?
C14 C13 Co2 69.37(18) . . ?
C15 C14 C13 107.7(3) . . ?
C15 C14 Co2 70.01(19) . . ?
C13 C14 Co2 69.68(18) . . ?
C11 C15 C14 108.2(3) . . ?
C11 C15 Co2 69.8(2) . . ?
C14 C15 Co2 69.5(2) . . ?
C17 C16 C20 108.6(4) . . ?
C17 C16 Co2 69.9(2) . . ?
C20 C16 Co2 69.16(19) . . ?
C16 C17 C18 107.8(3) . . ?
C16 C17 Co2 69.8(2) . . ?
C18 C17 Co2 69.7(2) . . ?
C17 C18 C19 108.3(4) . . ?
C17 C18 Co2 69.9(2) . . ?
C19 C18 Co2 69.6(2) . . ?
C20 C19 C18 108.4(3) . . ?
C20 C19 Co2 69.6(2) . . ?
C18 C19 Co2 69.7(2) . . ?
C19 C20 C16 106.9(3) . . ?
C19 C20 Co2 69.8(2) . . ?
C16 C20 Co2 69.65(19) . . ?
O4A S1A O1A 114.6(14) . . ?

loop_
_geom_bond_atom_site_label_1
_geom_bond_atom_site_label_2
_geom_bond_distance
_geom_bond_site_symmetry_2
_geom_bond_publ_flag
Co1 C4 1.995(3) . ?
Co1 C5 1.997(3) . ?
Co1 C10 1.998(3) . ?
Co1 C7 2.002(3) . ?
Co1 C3 2.003(3) . ?
Co1 C6 2.005(4) . ?
Co1 C9 2.005(3) . ?
Co1 C2 2.007(3) . ?
Co1 C1 2.014(3) . ?
Co1 C8 2.015(3) . ?
Co2 C20 2.007(3) . ?
Co2 C19 2.010(3) . ?
Co2 C18 2.012(4) . ?
Co2 C12 2.012(3) . ?
Co2 C14 2.013(3) . ?
Co2 C16 2.014(3) . ?
Co2 C17 2.015(3) . ?
Co2 C13 2.017(3) . ?
Co2 C11 2.019(4) . ?
Co2 C15 2.019(3) . ?
S1 O2 1.422(5) . ?
S1 O4 1.434(9) . ?
S1 O1 1.467(9) . ?
S1 O3 1.496(5) . ?
C1 C5 1.362(5) . ?
C1 C2 1.388(5) . ?
C2 C3 1.418(6) . ?
C3 C4 1.402(6) . ?
C4 C5 1.362(6) . ?
C6 C7 1.356(6) . ?
C6 C10 1.415(7) . ?
C7 C8 1.367(6) . ?
C8 C9 1.377(6) . ?
C9 C10 1.411(7) . ?
C11 C12 1.376(5) . ?
C11 C15 1.394(5) . ?
C12 C13 1.400(5) . ?
C13 C14 1.410(5) . ?
C14 C15 1.395(5) . ?
C16 C17 1.388(6) . ?
C16 C20 1.415(5) . ?
C17 C18 1.389(6) . ?
C18 C19 1.400(6) . ?
C19 C20 1.391(5) . ?
S1A O4A 1.395(16) . ?
S1A O1A 1.51(2) . ?
